data_4081443
loop_
_publ_author_name
'Adams, Richard D.'
'Zhang, Qiang'

_publ_section_title
;
 Structures and Bonding of \h2-Bridging CO Ligands and Their Influence on
 the Structures and Rearrangements of Higher Nuclearity Metal Carbonyl
 Cluster Complexes
;
_journal_issue 18
_journal_name_full Organometallics
_journal_page_first 5171
_journal_paper_doi 10.1021/om400722z
_journal_volume 32
_journal_year 2013
_chemical_formula_sum 'C24 H28 Ir O12 P Ru3'
_chemical_formula_weight 1034.84
_chemical_name_systematic
; 
 ? 
;
_space_group_IT_number 14
_symmetry_cell_setting monoclinic
_symmetry_space_group_name_Hall '-P 2ybc'
_symmetry_space_group_name_H-M 'P 1 21/c 1'
_atom_sites_solution_hydrogens geom
_atom_sites_solution_primary direct
_atom_sites_solution_secondary difmap
_audit_creation_method SHELXL-97
_cell_angle_alpha 90.00
_cell_angle_beta 93.6610(10)
_cell_angle_gamma 90.00
_cell_formula_units_Z 8
_cell_length_a 23.3890(5)
_cell_length_b 15.3868(3)
_cell_length_c 18.0450(4)
_cell_measurement_reflns_used 8782
_cell_measurement_temperature 294(2)
_cell_measurement_theta_max 28.27
_cell_measurement_theta_min 2.19
_cell_volume 6480.8(2)
_computing_cell_refinement 'SAINT+  V6.45 (Bruker, 2003)'
_computing_data_collection 'SMART V5.632 (Bruker, 2005)'
_computing_data_reduction 'SAINT+  V6.45'
_computing_molecular_graphics 'SHELXTL V6.1 (Sheldrick, 2000)'
_computing_publication_material 'SHELXTL V6.1'
_computing_structure_refinement 'SHELXL-97 (Sheldrick, 1997)'
_computing_structure_solution 'SHELXS-97 (Sheldrick, 1990)'
_diffrn_ambient_temperature 294(2)
_diffrn_measured_fraction_theta_full 1.000
_diffrn_measured_fraction_theta_max 1.000
_diffrn_measurement_device_type 'Bruker SMART APEX CCD diffractometer'
_diffrn_measurement_method 'omega scans'
_diffrn_radiation_monochromator graphite
_diffrn_radiation_source 'fine-focus sealed tube'
_diffrn_radiation_type MoK\a
_diffrn_radiation_wavelength 0.71073
_diffrn_reflns_av_R_equivalents 0.0542
_diffrn_reflns_av_sigmaI/netI 0.0323
_diffrn_reflns_limit_h_max 27
_diffrn_reflns_limit_h_min -27
_diffrn_reflns_limit_k_max 18
_diffrn_reflns_limit_k_min -18
_diffrn_reflns_limit_l_max 21
_diffrn_reflns_limit_l_min -21
_diffrn_reflns_number 79559
_diffrn_reflns_theta_full 25.03
_diffrn_reflns_theta_max 25.03
_diffrn_reflns_theta_min 0.87
_diffrn_standards_decay_% <1
_exptl_absorpt_coefficient_mu 5.569
_exptl_absorpt_correction_T_max 1.000
_exptl_absorpt_correction_T_min 0.627
_exptl_absorpt_correction_type multi-scan
_exptl_absorpt_process_details '(SADABS, Bruker, 1997)'
_exptl_crystal_colour Black
_exptl_crystal_density_diffrn 2.121
_exptl_crystal_density_method 'not measured'
_exptl_crystal_description Plate
_exptl_crystal_F_000 3936
_exptl_crystal_size_max 0.30
_exptl_crystal_size_mid 0.15
_exptl_crystal_size_min 0.02
_refine_diff_density_max 0.735
_refine_diff_density_min -0.448
_refine_diff_density_rms 0.100
_refine_ls_extinction_method none
_refine_ls_goodness_of_fit_ref 1.034
_refine_ls_hydrogen_treatment mixed
_refine_ls_matrix_type full
_refine_ls_number_parameters 765
_refine_ls_number_reflns 11446
_refine_ls_number_restraints 0
_refine_ls_restrained_S_all 1.034
_refine_ls_R_factor_all 0.0528
_refine_ls_R_factor_gt 0.0340
_refine_ls_shift/su_max 0.001
_refine_ls_shift/su_mean 0.000
_refine_ls_structure_factor_coef Fsqd
_refine_ls_weighting_details 'calc w=1/[\s^2^(Fo^2^)+(0.0248P)^2^+0.0000P] where P=(Fo^2^+2Fc^2^)/3'
_refine_ls_weighting_scheme calc
_refine_ls_wR_factor_gt 0.0622
_refine_ls_wR_factor_ref 0.0693
_reflns_number_gt 8706
_reflns_number_total 11446
_reflns_threshold_expression >2sigma(I)
_cod_data_source_file om400722z_si_002.cif
_cod_data_source_block 1
_cod_depositor_comments
;
The following automatic conversions were performed:

'_symmetry_cell_setting' value 'Monoclinic' changed to 'monoclinic'
according to /home/saulius/struct/CIF-dictionaries/cif_core.dic
dictionary named 'cif_core.dic' version 2.4.2 from
2011-04-26.

'_exptl_absorpt_correction_type' value 'Multi-Scan'
changed to 'multi-scan' according to
/home/saulius/struct/CIF-dictionaries/cif_core.dic dictionary named
'cif_core.dic' version 2.4.2 from 2011-04-26.

Automatic conversion script
Id: cif_fix_values 1891 2012-01-12 08:04:46Z andrius 
;
_cod_original_sg_symbol_H-M P2(1)/c
_cod_database_code 4081443

loop_
_symmetry_equiv_pos_as_xyz
'x, y, z'
'-x, y+1/2, -z+1/2'
'-x, -y, -z'
'x, -y-1/2, z-1/2'

loop_
_atom_site_label
_atom_site_type_symbol
_atom_site_fract_x
_atom_site_fract_y
_atom_site_fract_z
_atom_site_U_iso_or_equiv
_atom_site_adp_type
_atom_site_occupancy
_atom_site_symmetry_multiplicity
_atom_site_calc_flag
_atom_site_refinement_flags
Ir1 Ir 0.350190(9) 0.755707(13) 0.310063(12) 0.04032(7) Uani 1 1 d .
Ru1 Ru 0.41472(2) 0.86017(3) 0.20990(3) 0.04484(12) Uani 1 1 d .
Ru2 Ru 0.46727(2) 0.78136(3) 0.33508(3) 0.04895(13) Uani 1 1 d .
Ru3 Ru 0.42751(2) 0.68101(3) 0.21419(3) 0.04834(13) Uani 1 1 d .
P1 P 0.24486(6) 0.74150(9) 0.28666(8) 0.0449(4) Uani 1 1 d .
H1 H 0.349(2) 0.838(3) 0.247(3) 0.085(19) Uiso 1 1 d .
C1 C 0.3450(3) 0.8384(4) 0.3872(3) 0.0544(16) Uani 1 1 d .
C2 C 0.3614(2) 0.6504(4) 0.3610(3) 0.0541(16) Uani 1 1 d .
C11 C 0.4089(3) 0.9717(4) 0.2512(4) 0.071(2) Uani 1 1 d .
C12 C 0.3773(3) 0.9005(4) 0.1207(4) 0.0700(19) Uani 1 1 d .
C13 C 0.4889(3) 0.8763(4) 0.1754(3) 0.0564(16) Uani 1 1 d .
C15 C 0.2126(3) 0.8421(4) 0.2366(4) 0.0599(17) Uani 1 1 d .
C16 C 0.1469(3) 0.8500(4) 0.2377(4) 0.083(2) Uani 1 1 d .
H16A H 0.1366 0.8591 0.2877 0.124 Uiso 1 1 calc R
H16B H 0.1293 0.7975 0.2186 0.124 Uiso 1 1 calc R
H16C H 0.1339 0.8982 0.2073 0.124 Uiso 1 1 calc R
C17 C 0.2267(3) 0.8383(4) 0.1536(3) 0.073(2) Uani 1 1 d .
H17A H 0.2185 0.8935 0.1306 0.110 Uiso 1 1 calc R
H17B H 0.2038 0.7941 0.1286 0.110 Uiso 1 1 calc R
H17C H 0.2666 0.8248 0.1504 0.110 Uiso 1 1 calc R
C18 C 0.2393(3) 0.9257(4) 0.2686(4) 0.076(2) Uani 1 1 d .
H18A H 0.2793 0.9270 0.2594 0.114 Uiso 1 1 calc R
H18B H 0.2350 0.9276 0.3211 0.114 Uiso 1 1 calc R
H18C H 0.2204 0.9749 0.2453 0.114 Uiso 1 1 calc R
C21 C 0.4684(3) 0.8943(5) 0.3760(5) 0.090(2) Uani 1 1 d .
C22 C 0.4748(3) 0.7305(4) 0.4322(4) 0.0658(18) Uani 1 1 d .
C23 C 0.5461(3) 0.7910(4) 0.3182(3) 0.0610(17) Uani 1 1 d .
C24 C 0.4781(3) 0.6395(4) 0.3042(3) 0.0543(16) Uani 1 1 d .
C25 C 0.2227(3) 0.6398(4) 0.2288(4) 0.0600(17) Uani 1 1 d .
C26 C 0.1589(3) 0.6355(4) 0.1994(4) 0.081(2) Uani 1 1 d .
H26A H 0.1500 0.6851 0.1685 0.122 Uiso 1 1 calc R
H26B H 0.1349 0.6354 0.2405 0.122 Uiso 1 1 calc R
H26C H 0.1525 0.5834 0.1709 0.122 Uiso 1 1 calc R
C27 C 0.2583(3) 0.6327(4) 0.1617(3) 0.074(2) Uani 1 1 d .
H27A H 0.2526 0.5766 0.1392 0.112 Uiso 1 1 calc R
H27B H 0.2981 0.6402 0.1770 0.112 Uiso 1 1 calc R
H27C H 0.2467 0.6770 0.1263 0.112 Uiso 1 1 calc R
C28 C 0.2375(3) 0.5578(4) 0.2765(4) 0.083(2) Uani 1 1 d .
H28A H 0.2307 0.5066 0.2468 0.124 Uiso 1 1 calc R
H28B H 0.2140 0.5563 0.3181 0.124 Uiso 1 1 calc R
H28C H 0.2771 0.5598 0.2940 0.124 Uiso 1 1 calc R
C31 C 0.3830(3) 0.7240(4) 0.1294(4) 0.0664(19) Uani 1 1 d .
C32 C 0.3993(3) 0.5656(4) 0.2083(4) 0.0657(18) Uani 1 1 d .
C33 C 0.4895(3) 0.6669(4) 0.1512(4) 0.0603(17) Uani 1 1 d .
C35 C 0.2096(3) 0.7307(4) 0.3799(4) 0.0671(19) Uani 1 1 d .
C36 C 0.2046(3) 0.8212(5) 0.4177(4) 0.092(3) Uani 1 1 d .
H36A H 0.1908 0.8138 0.4663 0.138 Uiso 1 1 calc R
H36B H 0.1783 0.8570 0.3882 0.138 Uiso 1 1 calc R
H36C H 0.2415 0.8485 0.4219 0.138 Uiso 1 1 calc R
C37 C 0.2458(3) 0.6757(5) 0.4343(3) 0.081(2) Uani 1 1 d .
H37A H 0.2805 0.7062 0.4489 0.122 Uiso 1 1 calc R
H37B H 0.2550 0.6217 0.4111 0.122 Uiso 1 1 calc R
H37C H 0.2248 0.6642 0.4772 0.122 Uiso 1 1 calc R
C38 C 0.1486(3) 0.6914(5) 0.3722(4) 0.083(2) Uani 1 1 d .
H38A H 0.1510 0.6307 0.3604 0.125 Uiso 1 1 calc R
H38B H 0.1264 0.7208 0.3332 0.125 Uiso 1 1 calc R
H38C H 0.1305 0.6983 0.4181 0.125 Uiso 1 1 calc R
O1 O 0.3466(2) 0.8884(3) 0.4333(3) 0.0873(15) Uani 1 1 d .
O2 O 0.37011(19) 0.5867(3) 0.3922(3) 0.0759(14) Uani 1 1 d .
O11 O 0.4023(2) 1.0400(3) 0.2744(4) 0.117(2) Uani 1 1 d .
O12 O 0.3569(3) 0.9259(4) 0.0663(3) 0.112(2) Uani 1 1 d .
O13 O 0.53292(19) 0.8868(3) 0.1542(3) 0.0848(15) Uani 1 1 d .
O21 O 0.4737(3) 0.9590(3) 0.4065(4) 0.143(3) Uani 1 1 d .
O22 O 0.4799(3) 0.7015(4) 0.4896(3) 0.1074(19) Uani 1 1 d .
O23 O 0.5937(2) 0.7946(4) 0.3078(3) 0.0893(16) Uani 1 1 d .
O24 O 0.5034(2) 0.5838(3) 0.3324(3) 0.0820(15) Uani 1 1 d .
O31 O 0.3573(2) 0.7279(3) 0.0730(3) 0.0877(16) Uani 1 1 d .
O32 O 0.3832(3) 0.4960(3) 0.2024(3) 0.115(2) Uani 1 1 d .
O33 O 0.5248(2) 0.6583(3) 0.1116(3) 0.0894(16) Uani 1 1 d .
Ir2 Ir 0.147665(9) 0.246606(13) 0.445064(12) 0.03764(7) Uani 1 1 d .
Ru4 Ru 0.080952(19) 0.15882(3) 0.55360(2) 0.04049(11) Uani 1 1 d .
Ru5 Ru 0.07882(2) 0.33846(3) 0.54166(3) 0.04650(13) Uani 1 1 d .
Ru6 Ru 0.02930(2) 0.23593(3) 0.42742(3) 0.04556(12) Uani 1 1 d .
P2 P 0.25361(6) 0.24506(9) 0.46088(8) 0.0434(3) Uani 1 1 d .
H2 H 0.149(2) 0.170(3) 0.516(3) 0.089(19) Uiso 1 1 d .
C3 C 0.1409(2) 0.3536(4) 0.3944(3) 0.0488(14) Uani 1 1 d .
C4 C 0.1439(2) 0.1596(4) 0.3710(3) 0.0521(15) Uani 1 1 d .
C41 C 0.1197(3) 0.1208(4) 0.6443(3) 0.0606(17) Uani 1 1 d .
C42 C 0.0070(3) 0.1586(3) 0.5914(3) 0.0508(15) Uani 1 1 d .
C43 C 0.0785(3) 0.0439(4) 0.5195(4) 0.0645(18) Uani 1 1 d .
C45 C 0.2856(3) 0.3443(4) 0.5138(4) 0.0606(17) Uani 1 1 d .
C46 C 0.2761(3) 0.4255(4) 0.4628(4) 0.092(3) Uani 1 1 d .
H46A H 0.2361 0.4309 0.4481 0.138 Uiso 1 1 calc R
H46B H 0.2975 0.4189 0.4195 0.138 Uiso 1 1 calc R
H46C H 0.2889 0.4766 0.4895 0.138 Uiso 1 1 calc R
C47 C 0.2525(3) 0.3621(4) 0.5815(4) 0.078(2) Uani 1 1 d .
H47A H 0.2574 0.3145 0.6157 0.117 Uiso 1 1 calc R
H47B H 0.2125 0.3686 0.5667 0.117 Uiso 1 1 calc R
H47C H 0.2664 0.4146 0.6051 0.117 Uiso 1 1 calc R
C48 C 0.3493(3) 0.3385(4) 0.5383(4) 0.082(2) Uani 1 1 d .
H48A H 0.3620 0.3931 0.5591 0.124 Uiso 1 1 calc R
H48B H 0.3708 0.3251 0.4962 0.124 Uiso 1 1 calc R
H48C H 0.3551 0.2936 0.5750 0.124 Uiso 1 1 calc R
C51 C 0.1251(3) 0.2969(4) 0.6257(4) 0.0693(19) Uani 1 1 d .
C52 C 0.1128(3) 0.4509(4) 0.5385(4) 0.0616(17) Uani 1 1 d .
C53 C 0.0195(3) 0.3663(4) 0.6062(4) 0.0660(19) Uani 1 1 d .
C54 C 0.0267(3) 0.3793(4) 0.4536(4) 0.0630(18) Uani 1 1 d .
C55 C 0.2810(3) 0.1426(4) 0.5121(3) 0.0568(16) Uani 1 1 d .
C56 C 0.2708(3) 0.1521(4) 0.5961(3) 0.0688(19) Uani 1 1 d .
H56A H 0.2777 0.0973 0.6205 0.103 Uiso 1 1 calc R
H56B H 0.2319 0.1697 0.6016 0.103 Uiso 1 1 calc R
H56C H 0.2964 0.1950 0.6179 0.103 Uiso 1 1 calc R
C57 C 0.2471(3) 0.0616(3) 0.4852(4) 0.0701(19) Uani 1 1 d .
H57A H 0.2604 0.0119 0.5135 0.105 Uiso 1 1 calc R
H57B H 0.2526 0.0519 0.4336 0.105 Uiso 1 1 calc R
H57C H 0.2071 0.0704 0.4917 0.105 Uiso 1 1 calc R
C58 C 0.3451(3) 0.1225(4) 0.5067(4) 0.082(2) Uani 1 1 d .
H58A H 0.3674 0.1727 0.5215 0.123 Uiso 1 1 calc R
H58B H 0.3521 0.1076 0.4564 0.123 Uiso 1 1 calc R
H58C H 0.3558 0.0747 0.5388 0.123 Uiso 1 1 calc R
C61 C 0.0204(3) 0.1201(4) 0.3937(4) 0.0705(19) Uani 1 1 d .
C62 C -0.0490(3) 0.2395(4) 0.4459(3) 0.0607(17) Uani 1 1 d .
C63 C 0.0246(3) 0.2782(4) 0.3282(4) 0.0640(18) Uani 1 1 d .
C65 C 0.2858(3) 0.2431(4) 0.3645(4) 0.069(2) Uani 1 1 d .
C66 C 0.2811(3) 0.1508(5) 0.3291(4) 0.091(2) Uani 1 1 d .
H66A H 0.2419 0.1317 0.3277 0.137 Uiso 1 1 calc R
H66B H 0.3047 0.1110 0.3583 0.137 Uiso 1 1 calc R
H66C H 0.2936 0.1529 0.2795 0.137 Uiso 1 1 calc R
C67 C 0.2513(3) 0.3034(5) 0.3106(3) 0.081(2) Uani 1 1 d .
H67A H 0.2492 0.3602 0.3321 0.121 Uiso 1 1 calc R
H67B H 0.2134 0.2805 0.3011 0.121 Uiso 1 1 calc R
H67C H 0.2699 0.3071 0.2647 0.121 Uiso 1 1 calc R
C68 C 0.3493(3) 0.2705(5) 0.3663(4) 0.097(3) Uani 1 1 d .
H68A H 0.3628 0.2658 0.3173 0.145 Uiso 1 1 calc R
H68B H 0.3716 0.2332 0.3996 0.145 Uiso 1 1 calc R
H68C H 0.3530 0.3295 0.3831 0.145 Uiso 1 1 calc R
O3 O 0.13599(19) 0.4174(3) 0.3623(2) 0.0721(13) Uani 1 1 d .
O4 O 0.1367(2) 0.1093(3) 0.3253(2) 0.0820(15) Uani 1 1 d .
O41 O 0.1399(2) 0.0959(3) 0.6985(3) 0.0950(17) Uani 1 1 d .
O42 O -0.03676(18) 0.1574(3) 0.6151(2) 0.0688(12) Uani 1 1 d .
O43 O 0.0797(2) -0.0274(3) 0.5027(3) 0.1020(18) Uani 1 1 d .
O51 O 0.1526(2) 0.2939(3) 0.6808(3) 0.0954(17) Uani 1 1 d .
O52 O 0.1325(2) 0.5181(3) 0.5373(3) 0.1003(18) Uani 1 1 d .
O53 O -0.0137(2) 0.3809(3) 0.6469(3) 0.1052(19) Uani 1 1 d .
O54 O 0.0021(2) 0.4365(3) 0.4247(3) 0.0934(17) Uani 1 1 d .
O61 O 0.0113(2) 0.0534(3) 0.3675(3) 0.1060(19) Uani 1 1 d .
O62 O -0.0973(2) 0.2446(3) 0.4561(3) 0.0935(17) Uani 1 1 d .
O63 O 0.0210(2) 0.3008(4) 0.2681(3) 0.1102(19) Uani 1 1 d .

loop_
_atom_site_aniso_label
_atom_site_aniso_U_11
_atom_site_aniso_U_22
_atom_site_aniso_U_33
_atom_site_aniso_U_23
_atom_site_aniso_U_13
_atom_site_aniso_U_12
Ir1 0.04076(14) 0.03565(12) 0.04466(13) -0.00123(9) 0.00365(10) -0.00105(10)
Ru1 0.0441(3) 0.0364(2) 0.0544(3) 0.0057(2) 0.0063(2) 0.0014(2)
Ru2 0.0433(3) 0.0487(3) 0.0540(3) 0.0018(2) -0.0037(2) -0.0014(2)
Ru3 0.0530(3) 0.0365(2) 0.0563(3) -0.0053(2) 0.0095(2) 0.0037(2)
P1 0.0407(9) 0.0434(8) 0.0506(9) 0.0003(7) 0.0028(7) -0.0026(7)
C1 0.058(4) 0.052(4) 0.054(4) -0.011(3) 0.007(3) 0.003(3)
C2 0.049(4) 0.047(4) 0.066(4) 0.013(3) 0.008(3) -0.004(3)
C11 0.060(4) 0.054(4) 0.102(6) -0.010(4) 0.024(4) -0.004(3)
C12 0.080(5) 0.060(4) 0.070(5) 0.020(4) 0.001(4) 0.004(4)
C13 0.054(4) 0.046(3) 0.070(4) 0.001(3) 0.010(4) 0.011(3)
C15 0.048(4) 0.055(4) 0.076(5) 0.008(3) 0.001(3) 0.010(3)
C16 0.051(4) 0.080(5) 0.117(6) 0.013(4) 0.004(4) 0.017(4)
C17 0.070(5) 0.067(4) 0.082(5) 0.021(4) -0.003(4) 0.010(4)
C18 0.072(5) 0.050(4) 0.107(6) -0.002(4) 0.010(4) 0.009(4)
C21 0.070(5) 0.057(5) 0.141(8) -0.016(5) -0.008(5) -0.004(4)
C22 0.069(5) 0.076(5) 0.051(4) -0.007(4) -0.007(4) 0.001(4)
C23 0.055(4) 0.071(4) 0.056(4) 0.008(3) -0.007(3) -0.010(4)
C24 0.057(4) 0.050(4) 0.056(4) 0.007(3) 0.002(3) 0.009(3)
C25 0.054(4) 0.054(4) 0.070(5) -0.005(3) -0.008(3) -0.009(3)
C26 0.063(5) 0.082(5) 0.095(6) -0.004(4) -0.023(4) -0.018(4)
C27 0.073(5) 0.072(5) 0.077(5) -0.024(4) -0.005(4) -0.001(4)
C28 0.097(6) 0.041(4) 0.107(6) 0.005(4) -0.018(5) -0.013(4)
C31 0.064(5) 0.070(4) 0.066(5) 0.002(4) 0.014(4) 0.017(4)
C32 0.064(5) 0.056(4) 0.076(5) -0.012(4) -0.007(4) -0.001(4)
C33 0.063(4) 0.052(4) 0.067(4) 0.001(3) 0.009(4) 0.010(3)
C35 0.054(4) 0.084(5) 0.065(4) 0.008(4) 0.016(4) -0.004(4)
C36 0.080(5) 0.116(6) 0.085(5) -0.031(5) 0.034(4) -0.009(5)
C37 0.071(5) 0.114(6) 0.061(5) 0.013(4) 0.012(4) -0.012(5)
C38 0.056(4) 0.105(6) 0.090(5) 0.007(5) 0.018(4) -0.008(4)
O1 0.095(4) 0.078(3) 0.089(4) -0.041(3) 0.008(3) 0.000(3)
O2 0.071(3) 0.058(3) 0.100(4) 0.029(3) 0.014(3) 0.003(2)
O11 0.102(4) 0.063(3) 0.190(6) -0.050(4) 0.048(4) -0.013(3)
O12 0.131(5) 0.114(5) 0.088(4) 0.039(3) -0.026(4) 0.022(4)
O13 0.060(3) 0.084(3) 0.114(4) 0.012(3) 0.031(3) -0.001(3)
O21 0.154(6) 0.067(4) 0.204(7) -0.049(4) -0.020(5) -0.014(4)
O22 0.136(5) 0.129(5) 0.055(3) 0.011(3) -0.008(3) -0.001(4)
O23 0.050(3) 0.127(4) 0.090(4) 0.016(3) -0.003(3) -0.011(3)
O24 0.100(4) 0.060(3) 0.086(4) 0.008(3) 0.001(3) 0.032(3)
O31 0.102(4) 0.095(4) 0.063(3) 0.004(3) -0.015(3) 0.010(3)
O32 0.133(5) 0.049(3) 0.160(6) -0.019(3) -0.013(4) -0.019(3)
O33 0.085(4) 0.086(3) 0.103(4) 0.007(3) 0.045(3) 0.018(3)
Ir2 0.03680(13) 0.03728(12) 0.03887(12) 0.00113(9) 0.00257(10) -0.00116(9)
Ru4 0.0417(3) 0.0382(2) 0.0418(3) 0.00398(19) 0.0045(2) -0.0009(2)
Ru5 0.0510(3) 0.0373(2) 0.0516(3) -0.0045(2) 0.0069(2) 0.0043(2)
Ru6 0.0372(3) 0.0576(3) 0.0413(3) 0.0038(2) -0.0018(2) -0.0015(2)
P2 0.0368(8) 0.0467(8) 0.0464(9) 0.0048(7) 0.0011(7) -0.0018(7)
C3 0.038(3) 0.051(4) 0.057(4) -0.001(3) -0.001(3) -0.004(3)
C4 0.044(4) 0.059(4) 0.055(4) -0.001(3) 0.007(3) -0.005(3)
C41 0.073(5) 0.059(4) 0.049(4) 0.010(3) 0.007(4) 0.011(3)
C42 0.057(4) 0.043(3) 0.053(4) -0.001(3) 0.005(3) -0.004(3)
C43 0.066(5) 0.058(4) 0.071(5) -0.009(4) 0.019(4) -0.013(4)
C45 0.049(4) 0.047(4) 0.083(5) -0.002(3) -0.017(4) -0.007(3)
C46 0.087(6) 0.058(4) 0.125(7) 0.019(4) -0.038(5) -0.027(4)
C47 0.070(5) 0.071(5) 0.089(5) -0.027(4) -0.021(4) 0.007(4)
C48 0.050(4) 0.086(5) 0.106(6) 0.003(4) -0.029(4) -0.010(4)
C51 0.089(6) 0.060(4) 0.059(5) 0.001(4) 0.004(4) 0.021(4)
C52 0.063(4) 0.043(4) 0.078(5) -0.001(3) 0.000(4) 0.009(3)
C53 0.063(5) 0.059(4) 0.076(5) -0.014(3) 0.014(4) 0.006(3)
C54 0.057(4) 0.053(4) 0.080(5) 0.003(3) 0.004(4) 0.009(3)
C55 0.052(4) 0.048(4) 0.070(4) 0.009(3) 0.001(3) 0.008(3)
C56 0.066(5) 0.071(4) 0.068(5) 0.016(3) -0.003(4) 0.014(4)
C57 0.073(5) 0.044(4) 0.094(5) 0.007(3) 0.011(4) 0.010(3)
C58 0.062(5) 0.086(5) 0.098(6) 0.014(4) 0.009(4) 0.028(4)
C61 0.059(5) 0.068(5) 0.086(5) -0.001(4) 0.014(4) -0.010(4)
C62 0.043(4) 0.085(5) 0.053(4) 0.003(3) 0.001(3) 0.000(3)
C63 0.056(4) 0.083(5) 0.053(4) 0.011(4) -0.002(3) -0.004(4)
C65 0.048(4) 0.103(6) 0.058(4) 0.018(4) 0.018(3) 0.003(4)
C66 0.087(6) 0.118(6) 0.070(5) -0.019(5) 0.018(4) 0.026(5)
C67 0.063(5) 0.122(6) 0.059(4) 0.025(4) 0.010(4) -0.003(4)
C68 0.049(4) 0.152(8) 0.091(6) 0.036(5) 0.015(4) -0.001(5)
O3 0.078(3) 0.059(3) 0.079(3) 0.031(2) 0.005(3) 0.007(2)
O4 0.076(3) 0.094(4) 0.076(3) -0.041(3) 0.010(3) -0.016(3)
O41 0.115(5) 0.107(4) 0.060(3) 0.023(3) -0.014(3) 0.019(3)
O42 0.051(3) 0.086(3) 0.072(3) -0.002(2) 0.017(2) -0.001(2)
O43 0.126(5) 0.055(3) 0.127(5) -0.026(3) 0.022(4) -0.017(3)
O51 0.129(5) 0.089(4) 0.064(3) -0.001(3) -0.029(3) 0.011(3)
O52 0.105(4) 0.046(3) 0.150(5) -0.008(3) 0.008(4) -0.017(3)
O53 0.100(4) 0.086(4) 0.136(5) -0.012(3) 0.060(4) 0.008(3)
O54 0.104(4) 0.068(3) 0.106(4) 0.012(3) -0.016(3) 0.036(3)
O61 0.113(5) 0.071(3) 0.134(5) -0.021(3) 0.009(4) -0.027(3)
O62 0.044(3) 0.156(5) 0.080(4) -0.006(3) 0.002(3) 0.000(3)
O63 0.118(5) 0.158(5) 0.052(3) 0.030(3) -0.013(3) -0.006(4)

loop_
_atom_type_symbol
_atom_type_description
_atom_type_scat_dispersion_real
_atom_type_scat_dispersion_imag
_atom_type_scat_source
C C 0.0033 0.0016 'International Tables Vol C Tables 4.2.6.8 and 6.1.1.4'
H H 0.0000 0.0000 'International Tables Vol C Tables 4.2.6.8 and 6.1.1.4'
O O 0.0106 0.0060 'International Tables Vol C Tables 4.2.6.8 and 6.1.1.4'
P P 0.1023 0.0942 'International Tables Vol C Tables 4.2.6.8 and 6.1.1.4'
Ru Ru -1.2594 0.8363 'International Tables Vol C Tables 4.2.6.8 and 6.1.1.4'
Ir Ir -1.4442 7.9887 'International Tables Vol C Tables 4.2.6.8 and 6.1.1.4'

loop_
_geom_angle_atom_site_label_1
_geom_angle_atom_site_label_2
_geom_angle_atom_site_label_3
_geom_angle
C2 Ir1 C1 103.6(3)
C2 Ir1 P1 96.53(18)
C1 Ir1 P1 94.27(18)
C2 Ir1 Ru2 86.41(18)
C1 Ir1 Ru2 83.92(18)
P1 Ir1 Ru2 176.85(3)
C2 Ir1 Ru3 82.72(18)
C1 Ir1 Ru3 142.78(18)
P1 Ir1 Ru3 121.80(4)
Ru2 Ir1 Ru3 59.600(15)
C2 Ir1 Ru1 136.07(17)
C1 Ir1 Ru1 98.35(18)
P1 Ir1 Ru1 119.42(4)
Ru2 Ir1 Ru1 58.477(15)
Ru3 Ir1 Ru1 57.796(13)
C2 Ir1 H1 165.6(17)
C1 Ir1 H1 89.5(18)
P1 Ir1 H1 88.6(18)
Ru2 Ir1 H1 88.9(18)
Ru3 Ir1 H1 83.1(17)
Ru1 Ir1 H1 33.2(18)
C11 Ru1 C12 89.8(3)
C11 Ru1 C13 95.8(3)
C12 Ru1 C13 93.5(3)
C11 Ru1 Ru3 155.1(2)
C12 Ru1 Ru3 113.2(2)
C13 Ru1 Ru3 92.27(17)
C11 Ru1 Ru2 96.6(2)
C12 Ru1 Ru2 173.3(2)
C13 Ru1 Ru2 87.54(19)
Ru3 Ru1 Ru2 60.164(17)
C11 Ru1 Ir1 101.8(2)
C12 Ru1 Ir1 118.7(2)
C13 Ru1 Ir1 142.85(18)
Ru3 Ru1 Ir1 59.549(13)
Ru2 Ru1 Ir1 58.306(14)
C11 Ru1 H1 86.5(17)
C12 Ru1 H1 91.1(17)
C13 Ru1 H1 174.8(17)
Ru3 Ru1 H1 83.8(17)
Ru2 Ru1 H1 87.6(17)
Ir1 Ru1 H1 32.0(17)
C21 Ru2 C23 90.1(3)
C21 Ru2 C22 91.1(3)
C23 Ru2 C22 98.4(3)
C21 Ru2 C24 169.1(3)
C23 Ru2 C24 84.9(2)
C22 Ru2 C24 80.0(2)
C21 Ru2 Ir1 100.6(2)
C23 Ru2 Ir1 161.05(19)
C22 Ru2 Ir1 97.0(2)
C24 Ru2 Ir1 86.98(15)
C21 Ru2 Ru1 84.9(3)
C23 Ru2 Ru1 102.69(18)
C22 Ru2 Ru1 158.5(2)
C24 Ru2 Ru1 105.68(15)
Ir1 Ru2 Ru1 63.216(15)
C21 Ru2 Ru3 144.4(2)
C23 Ru2 Ru3 101.38(19)
C22 Ru2 Ru3 119.79(19)
C24 Ru2 Ru3 46.48(15)
Ir1 Ru2 Ru3 61.104(15)
Ru1 Ru2 Ru3 59.800(17)
C32 Ru3 C33 97.7(3)
C32 Ru3 C31 96.3(3)
C33 Ru3 C31 87.6(3)
C32 Ru3 C24 86.2(3)
C33 Ru3 C24 90.8(2)
C31 Ru3 C24 177.2(3)
C32 Ru3 Ru1 153.3(2)
C33 Ru3 Ru1 100.43(18)
C31 Ru3 Ru1 65.3(2)
C24 Ru3 Ru1 112.82(16)
C32 Ru3 Ru2 131.4(2)
C33 Ru3 Ru2 107.50(19)
C31 Ru3 Ru2 124.9(2)
C24 Ru3 Ru2 53.47(16)
Ru1 Ru3 Ru2 60.036(17)
C32 Ru3 Ir1 100.5(2)
C33 Ru3 Ir1 161.80(18)
C31 Ru3 Ir1 90.69(19)
C24 Ru3 Ir1 90.05(16)
Ru1 Ru3 Ir1 62.655(13)
Ru2 Ru3 Ir1 59.296(14)
C15 P1 C35 107.6(3)
C15 P1 C25 108.3(3)
C35 P1 C25 106.7(3)
C15 P1 Ir1 111.41(19)
C35 P1 Ir1 109.5(2)
C25 P1 Ir1 113.1(2)
O1 C1 Ir1 174.4(6)
O2 C2 Ir1 177.8(5)
O11 C11 Ru1 176.0(7)
O12 C12 Ru1 177.2(7)
O13 C13 Ru1 179.1(6)
C18 C15 C16 108.3(5)
C18 C15 C17 106.7(5)
C16 C15 C17 106.7(5)
C18 C15 P1 111.2(4)
C16 C15 P1 114.8(4)
C17 C15 P1 108.7(4)
C15 C16 H16A 109.5
C15 C16 H16B 109.5
H16A C16 H16B 109.5
C15 C16 H16C 109.5
H16A C16 H16C 109.5
H16B C16 H16C 109.5
C15 C17 H17A 109.5
C15 C17 H17B 109.5
H17A C17 H17B 109.5
C15 C17 H17C 109.5
H17A C17 H17C 109.5
H17B C17 H17C 109.5
C15 C18 H18A 109.5
C15 C18 H18B 109.5
H18A C18 H18B 109.5
C15 C18 H18C 109.5
H18A C18 H18C 109.5
H18B C18 H18C 109.5
O21 C21 Ru2 172.2(8)
O22 C22 Ru2 178.8(7)
O23 C23 Ru2 178.3(6)
O24 C24 Ru3 147.5(5)
O24 C24 Ru2 132.4(5)
Ru3 C24 Ru2 80.0(2)
C27 C25 C26 106.8(5)
C27 C25 C28 105.6(5)
C26 C25 C28 109.3(5)
C27 C25 P1 110.3(4)
C26 C25 P1 115.9(4)
C28 C25 P1 108.4(4)
C25 C26 H26A 109.5
C25 C26 H26B 109.5
H26A C26 H26B 109.5
C25 C26 H26C 109.5
H26A C26 H26C 109.5
H26B C26 H26C 109.5
C25 C27 H27A 109.5
C25 C27 H27B 109.5
H27A C27 H27B 109.5
C25 C27 H27C 109.5
H27A C27 H27C 109.5
H27B C27 H27C 109.5
C25 C28 H28A 109.5
C25 C28 H28B 109.5
H28A C28 H28B 109.5
C25 C28 H28C 109.5
H28A C28 H28C 109.5
H28B C28 H28C 109.5
O31 C31 Ru3 162.3(6)
O32 C32 Ru3 177.6(7)
O33 C33 Ru3 177.4(6)
C37 C35 C38 108.3(5)
C37 C35 C36 105.7(6)
C38 C35 C36 107.1(5)
C37 C35 P1 111.2(4)
C38 C35 P1 113.5(5)
C36 C35 P1 110.7(4)
C35 C36 H36A 109.5
C35 C36 H36B 109.5
H36A C36 H36B 109.5
C35 C36 H36C 109.5
H36A C36 H36C 109.5
H36B C36 H36C 109.5
C35 C37 H37A 109.5
C35 C37 H37B 109.5
H37A C37 H37B 109.5
C35 C37 H37C 109.5
H37A C37 H37C 109.5
H37B C37 H37C 109.5
C35 C38 H38A 109.5
C35 C38 H38B 109.5
H38A C38 H38B 109.5
C35 C38 H38C 109.5
H38A C38 H38C 109.5
H38B C38 H38C 109.5
C3 Ir2 C4 106.1(3)
C3 Ir2 P2 96.68(17)
C4 Ir2 P2 94.34(17)
C3 Ir2 Ru6 86.80(16)
C4 Ir2 Ru6 82.86(17)
P2 Ir2 Ru6 176.05(3)
C3 Ir2 Ru5 80.13(17)
C4 Ir2 Ru5 141.99(17)
P2 Ir2 Ru5 122.62(4)
Ru6 Ir2 Ru5 59.746(15)
C3 Ir2 Ru4 134.36(16)
C4 Ir2 Ru4 98.29(17)
P2 Ir2 Ru4 119.54(3)
Ru6 Ir2 Ru4 58.378(14)
Ru5 Ir2 Ru4 57.755(13)
C3 Ir2 H2 161.1(17)
C4 Ir2 H2 92.2(17)
P2 Ir2 H2 86.2(17)
Ru6 Ir2 H2 91.1(17)
Ru5 Ir2 H2 82.6(17)
Ru4 Ir2 H2 34.7(17)
C43 Ru4 C42 96.1(2)
C43 Ru4 C41 89.7(3)
C42 Ru4 C41 94.9(3)
C43 Ru4 Ru5 156.4(2)
C42 Ru4 Ru5 91.01(16)
C41 Ru4 Ru5 112.15(19)
C43 Ru4 Ru6 97.6(2)
C42 Ru4 Ru6 86.36(18)
C41 Ru4 Ru6 172.45(19)
Ru5 Ru4 Ru6 60.347(16)
C43 Ru4 Ir2 102.94(18)
C42 Ru4 Ir2 141.39(17)
C41 Ru4 Ir2 118.23(19)
Ru5 Ru4 Ir2 59.551(13)
Ru6 Ru4 Ir2 58.256(13)
C43 Ru4 H2 88.6(17)
C42 Ru4 H2 174.6(17)
C41 Ru4 H2 87.9(17)
Ru5 Ru4 H2 83.7(17)
Ru6 Ru4 H2 90.3(17)
Ir2 Ru4 H2 34.0(17)
C52 Ru5 C51 96.4(3)
C52 Ru5 C53 97.7(3)
C51 Ru5 C53 89.3(3)
C52 Ru5 C54 85.8(3)
C51 Ru5 C54 177.5(3)
C53 Ru5 C54 89.1(3)
C52 Ru5 Ru4 154.37(18)
C51 Ru5 Ru4 66.4(2)
C53 Ru5 Ru4 100.71(19)
C54 Ru5 Ru4 112.00(17)
C52 Ru5 Ru6 130.2(2)
C51 Ru5 Ru6 125.7(2)
C53 Ru5 Ru6 107.1(2)
C54 Ru5 Ru6 53.05(17)
Ru4 Ru5 Ru6 59.867(16)
C52 Ru5 Ir2 100.40(18)
C51 Ru5 Ir2 90.34(19)
C53 Ru5 Ir2 161.80(19)
C54 Ru5 Ir2 90.53(17)
Ru4 Ru5 Ir2 62.694(13)
Ru6 Ru5 Ir2 59.150(14)
C62 Ru6 C61 89.8(3)
C62 Ru6 C63 99.1(3)
C61 Ru6 C63 91.2(3)
C62 Ru6 C54 83.9(2)
C61 Ru6 C54 169.9(3)
C63 Ru6 C54 82.0(3)
C62 Ru6 Ir2 162.47(19)
C61 Ru6 Ir2 100.5(2)
C63 Ru6 Ir2 94.85(19)
C54 Ru6 Ir2 87.61(16)
C62 Ru6 Ru4 104.16(19)
C61 Ru6 Ru4 83.9(2)
C63 Ru6 Ru4 156.2(2)
C54 Ru6 Ru4 105.23(17)
Ir2 Ru6 Ru4 63.366(14)
C62 Ru6 Ru5 102.42(19)
C61 Ru6 Ru5 143.5(2)
C63 Ru6 Ru5 119.9(2)
C54 Ru6 Ru5 46.23(17)
Ir2 Ru6 Ru5 61.104(14)
Ru4 Ru6 Ru5 59.786(16)
C55 P2 C45 107.8(3)
C55 P2 C65 106.4(3)
C45 P2 C65 107.2(3)
C55 P2 Ir2 111.38(19)
C45 P2 Ir2 113.8(2)
C65 P2 Ir2 109.9(2)
O3 C3 Ir2 178.2(6)
O4 C4 Ir2 173.9(6)
O41 C41 Ru4 176.2(6)
O42 C42 Ru4 178.6(6)
O43 C43 Ru4 175.2(7)
C47 C45 C48 108.5(5)
C47 C45 C46 105.6(5)
C48 C45 C46 108.5(5)
C47 C45 P2 109.9(4)
C48 C45 P2 116.0(4)
C46 C45 P2 107.8(4)
C45 C46 H46A 109.5
C45 C46 H46B 109.5
H46A C46 H46B 109.5
C45 C46 H46C 109.5
H46A C46 H46C 109.5
H46B C46 H46C 109.5
C45 C47 H47A 109.5
C45 C47 H47B 109.5
H47A C47 H47B 109.5
C45 C47 H47C 109.5
H47A C47 H47C 109.5
H47B C47 H47C 109.5
C45 C48 H48A 109.5
C45 C48 H48B 109.5
H48A C48 H48B 109.5
C45 C48 H48C 109.5
H48A C48 H48C 109.5
H48B C48 H48C 109.5
O51 C51 Ru5 162.6(6)
O52 C52 Ru5 179.1(6)
O53 C53 Ru5 176.7(7)
O54 C54 Ru5 147.2(6)
O54 C54 Ru6 132.0(6)
Ru5 C54 Ru6 80.7(2)
C57 C55 C58 107.6(5)
C57 C55 C56 106.0(5)
C58 C55 C56 106.9(5)
C57 C55 P2 111.4(4)
C58 C55 P2 115.5(4)
C56 C55 P2 109.0(4)
C55 C56 H56A 109.5
C55 C56 H56B 109.5
H56A C56 H56B 109.5
C55 C56 H56C 109.5
H56A C56 H56C 109.5
H56B C56 H56C 109.5
C55 C57 H57A 109.5
C55 C57 H57B 109.5
H57A C57 H57B 109.5
C55 C57 H57C 109.5
H57A C57 H57C 109.5
H57B C57 H57C 109.5
C55 C58 H58A 109.5
C55 C58 H58B 109.5
H58A C58 H58B 109.5
C55 C58 H58C 109.5
H58A C58 H58C 109.5
H58B C58 H58C 109.5
O61 C61 Ru6 173.0(7)
O62 C62 Ru6 177.6(6)
O63 C63 Ru6 177.6(7)
C67 C65 C68 108.3(5)
C67 C65 C66 105.7(6)
C68 C65 C66 107.5(6)
C67 C65 P2 109.9(4)
C68 C65 P2 113.9(5)
C66 C65 P2 111.1(4)
C65 C66 H66A 109.5
C65 C66 H66B 109.5
H66A C66 H66B 109.5
C65 C66 H66C 109.5
H66A C66 H66C 109.5
H66B C66 H66C 109.5
C65 C67 H67A 109.5
C65 C67 H67B 109.5
H67A C67 H67B 109.5
C65 C67 H67C 109.5
H67A C67 H67C 109.5
H67B C67 H67C 109.5
C65 C68 H68A 109.5
C65 C68 H68B 109.5
H68A C68 H68B 109.5
C65 C68 H68C 109.5
H68A C68 H68C 109.5
H68B C68 H68C 109.5

loop_
_geom_bond_atom_site_label_1
_geom_bond_atom_site_label_2
_geom_bond_distance
Ir1 C2 1.873(6)
Ir1 C1 1.896(6)
Ir1 P1 2.4825(15)
Ir1 Ru2 2.7750(5)
Ir1 Ru3 2.8257(5)
Ir1 Ru1 2.9115(5)
Ir1 H1 1.70(5)
Ru1 C11 1.879(6)
Ru1 C12 1.888(7)
Ru1 C13 1.897(6)
Ru1 Ru3 2.7735(6)
Ru1 Ru2 2.7801(7)
Ru1 H1 1.76(5)
Ru2 C21 1.888(7)
Ru2 C23 1.893(7)
Ru2 C22 1.917(7)
Ru2 C24 2.271(6)
Ru2 Ru3 2.7837(7)
Ru3 C32 1.895(7)
Ru3 C33 1.911(6)
Ru3 C31 1.912(8)
Ru3 C24 2.049(6)
P1 C15 1.922(6)
P1 C35 1.927(6)
P1 C25 1.934(6)
C1 O1 1.132(6)
C2 O2 1.141(6)
C11 O11 1.145(7)
C12 O12 1.133(7)
C13 O13 1.132(6)
C15 C18 1.527(8)
C15 C16 1.542(8)
C15 C17 1.556(8)
C16 H16A 0.9600
C16 H16B 0.9600
C16 H16C 0.9600
C17 H17A 0.9600
C17 H17B 0.9600
C17 H17C 0.9600
C18 H18A 0.9600
C18 H18B 0.9600
C18 H18C 0.9600
C21 O21 1.140(7)
C22 O22 1.128(7)
C23 O23 1.143(7)
C24 O24 1.142(6)
C25 C27 1.517(8)
C25 C26 1.552(8)
C25 C28 1.555(8)
C26 H26A 0.9600
C26 H26B 0.9600
C26 H26C 0.9600
C27 H27A 0.9600
C27 H27B 0.9600
C27 H27C 0.9600
C28 H28A 0.9600
C28 H28B 0.9600
C28 H28C 0.9600
C31 O31 1.151(7)
C32 O32 1.139(7)
C33 O33 1.135(6)
C35 C37 1.514(8)
C35 C38 1.549(8)
C35 C36 1.558(8)
C36 H36A 0.9600
C36 H36B 0.9600
C36 H36C 0.9600
C37 H37A 0.9600
C37 H37B 0.9600
C37 H37C 0.9600
C38 H38A 0.9600
C38 H38B 0.9600
C38 H38C 0.9600
Ir2 C3 1.885(6)
Ir2 C4 1.890(6)
Ir2 P2 2.4762(15)
Ir2 Ru6 2.7713(5)
Ir2 Ru5 2.8262(5)
Ir2 Ru4 2.9130(5)
Ir2 H2 1.75(5)
Ru4 C43 1.872(6)
Ru4 C42 1.898(6)
Ru4 C41 1.911(7)
Ru4 Ru5 2.7727(6)
Ru4 Ru6 2.7750(6)
Ru4 H2 1.78(5)
Ru5 C52 1.907(6)
Ru5 C51 1.915(7)
Ru5 C53 1.916(6)
Ru5 C54 2.040(7)
Ru5 Ru6 2.7884(7)
Ru6 C62 1.884(6)
Ru6 C61 1.890(7)
Ru6 C63 1.902(7)
Ru6 C54 2.258(6)
P2 C55 1.917(6)
P2 C45 1.926(6)
P2 C65 1.940(6)
C3 O3 1.141(6)
C4 O4 1.136(6)
C41 O41 1.127(7)
C42 O42 1.135(6)
C43 O43 1.139(7)
C45 C47 1.515(8)
C45 C48 1.529(8)
C45 C46 1.559(8)
C46 H46A 0.9600
C46 H46B 0.9600
C46 H46C 0.9600
C47 H47A 0.9600
C47 H47B 0.9600
C47 H47C 0.9600
C48 H48A 0.9600
C48 H48B 0.9600
C48 H48C 0.9600
C51 O51 1.151(7)
C52 O52 1.132(6)
C53 O53 1.125(7)
C54 O54 1.157(6)
C55 C57 1.540(8)
C55 C58 1.541(8)
C55 C56 1.556(8)
C56 H56A 0.9600
C56 H56B 0.9600
C56 H56C 0.9600
C57 H57A 0.9600
C57 H57B 0.9600
C57 H57C 0.9600
C58 H58A 0.9600
C58 H58B 0.9600
C58 H58C 0.9600
C61 O61 1.145(7)
C62 O62 1.157(7)
C63 O63 1.137(7)
C65 C67 1.535(8)
C65 C68 1.542(8)
C65 C66 1.557(9)
C66 H66A 0.9600
C66 H66B 0.9600
C66 H66C 0.9600
C67 H67A 0.9600
C67 H67B 0.9600
C67 H67C 0.9600
C68 H68A 0.9600
C68 H68B 0.9600
C68 H68C 0.9600
